data_9005379
loop_
_publ_author_name
'Berlepsch, P.'
'Armbruster, T.'
'Brugger, J.'
'Bykova, E. Y.'
'Kartashov, P. M.'

_publ_section_title
;
 The crystal structure of vergasovaite Cu3O[(Mo,S)O4SO4],
 and its relation to synthetic Cu3O[MoO4]2
;
_journal_name_full 'European Journal of Mineralogy'
_journal_page_first 101
_journal_page_last 110
_journal_volume 11
_journal_year 1999
_chemical_formula_sum 'Cu3 Mo0.742 O9 S1.258'
_chemical_name_mineral Vergasovaite
_space_group_IT_number 62
_symmetry_space_group_name_Hall '-P 2ac 2n'
_symmetry_space_group_name_H-M 'P n m a'
_cell_angle_alpha 90
_cell_angle_beta 90
_cell_angle_gamma 90
_cell_length_a 7.421
_cell_length_b 6.754
_cell_length_c 13.624
_cell_formula_units_Z 4
_cell_volume 682.854
_database_code_amcsd 0006764
_exptl_crystal_density_diffrn 4.340
_cod_original_formula_sum 'Cu3 Mo.742 S1.258 O9'
_cod_database_code 9005379

loop_
_space_group_symop_operation_xyz
x,y,z
x,1/2-y,z
-x,1/2+y,-z
1/2-x,1/2+y,1/2+z
1/2+x,1/2-y,1/2-z
1/2+x,y,1/2-z
1/2-x,-y,1/2+z
-x,-y,-z

loop_
_atom_site_aniso_label
_atom_site_aniso_U_11
_atom_site_aniso_U_22
_atom_site_aniso_U_33
_atom_site_aniso_U_12
_atom_site_aniso_U_13
_atom_site_aniso_U_23
Cu1 0.01290 0.01610 0.01950 -0.00060 -0.00060 -0.00130
Cu2 0.03200 0.02190 0.01420 0.00000 -0.00230 0.00000
Cu3 0.02120 0.01990 0.02760 0.00000 0.00960 0.00000
Mo1 0.01300 0.01570 0.01720 0.00000 -0.00050 0.00000
S1 0.01300 0.01570 0.01720 0.00000 -0.00050 0.00000
S2 0.01760 0.02080 0.02060 0.00000 0.00190 0.00000
O1 0.01600 0.01600 0.01300 0.00000 0.00400 0.00000
O2 0.07500 0.03500 0.02300 0.00000 0.00000 0.00000
O3 0.01900 0.03700 0.06300 0.00000 0.01400 0.00000
O4 0.02100 0.03000 0.02800 -0.00400 0.00200 0.00100
O5 0.02800 0.02600 0.02500 0.00300 -0.00100 -0.00700
O6 0.03600 0.02700 0.04900 0.00000 -0.00600 0.00000
O7 0.02900 0.03800 0.03700 0.00000 0.01400 0.00000

loop_
_atom_site_label
_atom_site_fract_x
_atom_site_fract_y
_atom_site_fract_z
_atom_site_occupancy
_atom_site_U_iso_or_equiv
Cu1 0.00000 0.00000 0.50000 1.00000 0.02052
Cu2 0.83670 -0.25000 0.34104 1.00000 0.02875
Cu3 0.67310 -0.25000 0.55569 1.00000 0.02900
Mo1 0.74740 0.25000 0.31217 0.74200 0.01938
S1 0.74740 0.25000 0.31217 0.25800 0.01938
S2 0.33550 -0.25000 0.39800 1.00000 0.02495
O1 0.89200 -0.25000 0.47940 1.00000 0.01874
O2 0.77380 -0.25000 0.20330 1.00000 0.05573
O3 0.53360 -0.25000 0.40750 1.00000 0.05066
O4 0.26250 -0.07270 0.44700 1.00000 0.03331
O5 0.86650 0.04050 0.34660 1.00000 0.03318
O6 0.70310 0.25000 0.19150 1.00000 0.04686
O7 0.54560 0.25000 0.37380 1.00000 0.04306

loop_
_cod_related_entry_id
_cod_related_entry_database
_cod_related_entry_code
1 AMCSD 0006764
